data_1554519
loop_
_publ_author_name
'Zhu, Tong-Hao'
'Zhang, Xiao-Chen'
'Zhao, Kai'
'Loh, Teck-Peng'

_publ_section_title
;
 Cu(OTf)2-mediated C(sp2)--H arylsulfonylation of enamides via the
 insertion of sulfur dioxide
;
_journal_issue 1
_journal_name_full 'Organic Chemistry Frontiers'
_journal_page_first 94
_journal_paper_doi 10.1039/C8QO01144C
_journal_volume 6
_journal_year 2019
_chemical_formula_sum 'C23 H21 N O3 S'
_chemical_formula_weight 391.47
_space_group_crystal_system monoclinic
_space_group_IT_number 9
_space_group_name_Hall 'I -2ya'
_space_group_name_H-M_alt 'I 1 a 1'
_atom_sites_solution_hydrogens geom
_audit_creation_method SHELXL-2014
_audit_update_record
;
2018-08-17 deposited with the CCDC.
2018-11-22 downloaded from the CCDC.
;
_cell_angle_alpha 90
_cell_angle_beta 95.005(4)
_cell_angle_gamma 90
_cell_formula_units_Z 4
_cell_length_a 8.3257(7)
_cell_length_b 15.1988(12)
_cell_length_c 16.3404(13)
_cell_measurement_reflns_used 9824
_cell_measurement_temperature 303(2)
_cell_measurement_theta_max 27.49
_cell_measurement_theta_min 3.90
_cell_volume 2059.8(3)
_computing_cell_refinement 'Bruker SAINT'
_computing_data_collection 'Bruker APEX2'
_computing_data_reduction 'Bruker SAINT'
_computing_molecular_graphics 'Bruker SHELXTL'
_computing_publication_material 'Bruker SHELXTL'
_computing_structure_refinement 'SHELXL-2014 (Sheldrick, 2014)'
_computing_structure_solution 'SHELXS-97 (Sheldrick 2008)'
_diffrn_ambient_temperature 303(2)
_diffrn_measured_fraction_theta_full 0.963
_diffrn_measured_fraction_theta_max 0.970
_diffrn_measurement_device_type 'Bruker APEX-II CCD'
_diffrn_measurement_method '\f and \w scans'
_diffrn_radiation_type MoK\a
_diffrn_radiation_wavelength 0.71073
_diffrn_reflns_av_R_equivalents 0.0537
_diffrn_reflns_av_unetI/netI 0.0566
_diffrn_reflns_Laue_measured_fraction_full 0.963
_diffrn_reflns_Laue_measured_fraction_max 0.970
_diffrn_reflns_limit_h_max 10
_diffrn_reflns_limit_h_min -10
_diffrn_reflns_limit_k_max 19
_diffrn_reflns_limit_k_min -19
_diffrn_reflns_limit_l_max 21
_diffrn_reflns_limit_l_min -21
_diffrn_reflns_number 13021
_diffrn_reflns_point_group_measured_fraction_full 0.964
_diffrn_reflns_point_group_measured_fraction_max 0.970
_diffrn_reflns_theta_full 25.242
_diffrn_reflns_theta_max 27.542
_diffrn_reflns_theta_min 3.895
_exptl_absorpt_coefficient_mu 0.180
_exptl_crystal_colour colourless
_exptl_crystal_density_diffrn 1.262
_exptl_crystal_description block
_exptl_crystal_F_000 824
_exptl_crystal_size_max 0.101
_exptl_crystal_size_mid 0.1
_exptl_crystal_size_min 0.1
_refine_diff_density_max 0.187
_refine_diff_density_min -0.179
_refine_diff_density_rms 0.029
_refine_ls_abs_structure_details
;
 Refined as an inversion twin.
;
_refine_ls_abs_structure_Flack 0.17(11)
_refine_ls_extinction_method none
_refine_ls_goodness_of_fit_ref 0.898
_refine_ls_hydrogen_treatment constr
_refine_ls_matrix_type full
_refine_ls_number_parameters 255
_refine_ls_number_reflns 4422
_refine_ls_number_restraints 2
_refine_ls_restrained_S_all 0.898
_refine_ls_R_factor_all 0.0487
_refine_ls_R_factor_gt 0.0450
_refine_ls_shift/su_max 0.000
_refine_ls_shift/su_mean 0.000
_refine_ls_structure_factor_coef Fsqd
_refine_ls_weighting_details 'w=1/[\s^2^(Fo^2^)+(0.1155P)^2^+0.1598P] where P=(Fo^2^+2Fc^2^)/3'
_refine_ls_weighting_scheme calc
_refine_ls_wR_factor_gt 0.1310
_refine_ls_wR_factor_ref 0.1373
_reflns_Friedel_coverage 0.997
_reflns_Friedel_fraction_full 0.964
_reflns_Friedel_fraction_max 0.970
_reflns_number_gt 4077
_reflns_number_total 4422
_reflns_threshold_expression 'I > 2\s(I)'
_cod_data_source_file c8qo01144c2.cif
_cod_data_source_block mo_zthso2a_0m
_cod_original_sg_symbol_H-M 'I a'
_cod_database_code 1554519
_shelx_space_group_comment
;
The symmetry employed for this shelxl refinement is uniquely defined
by the following loop, which should always be used as a source of
symmetry information in preference to the above space-group names.
They are only intended as comments.
;
_shelxl_version_number 2014-3

loop_
_space_group_symop_operation_xyz
'x, y, z'
'x+1/2, -y, z'
'x+1/2, y+1/2, z+1/2'
'x+1, -y+1/2, z+1/2'

loop_
_atom_site_label
_atom_site_type_symbol
_atom_site_fract_x
_atom_site_fract_y
_atom_site_fract_z
_atom_site_U_iso_or_equiv
_atom_site_adp_type
_atom_site_occupancy
_atom_site_site_symmetry_order
_atom_site_calc_flag
_atom_site_refinement_flags_posn
_atom_site_refinement_flags_adp
S1 S 1.23320(9) 0.25175(5) 0.52901(6) 0.0568(2) Uani 1 1 d . .
O1 O 0.6824(4) 0.47750(17) 0.5567(2) 0.0856(9) Uani 1 1 d . .
O2 O 1.3543(4) 0.2852(3) 0.47883(17) 0.0933(11) Uani 1 1 d . .
O3 O 1.1923(4) 0.15987(18) 0.5269(2) 0.0914(11) Uani 1 1 d . .
N2 N 0.7897(3) 0.36180(15) 0.49485(16) 0.0515(5) Uani 1 1 d . .
C1 C 1.2952(3) 0.27913(19) 0.63219(18) 0.0503(6) Uani 1 1 d . .
C2 C 1.3970(5) 0.3497(2) 0.6488(2) 0.0631(7) Uani 1 1 d . .
H2 H 1.4336 0.3829 0.6064 0.076 Uiso 1 1 calc R U
C3 C 1.4440(6) 0.3700(3) 0.7305(3) 0.0839(11) Uani 1 1 d . .
H3 H 1.5142 0.4167 0.7430 0.101 Uiso 1 1 calc R U
C4 C 1.3866(7) 0.3211(3) 0.7931(2) 0.0933(15) Uani 1 1 d . .
H4 H 1.4168 0.3356 0.8475 0.112 Uiso 1 1 calc R U
C5 C 1.2875(9) 0.2527(4) 0.7757(3) 0.0991(19) Uani 1 1 d . .
H5 H 1.2505 0.2201 0.8184 0.119 Uiso 1 1 calc R U
C6 C 1.2394(6) 0.2299(3) 0.6953(3) 0.0779(10) Uani 1 1 d . .
H6 H 1.1709 0.1823 0.6837 0.093 Uiso 1 1 calc R U
C7 C 1.0637(3) 0.31907(17) 0.50847(17) 0.0478(5) Uani 1 1 d . .
H7 H 1.0835 0.3793 0.5090 0.057 Uiso 1 1 calc R U
C8 C 0.9099(3) 0.29527(15) 0.49216(16) 0.0444(5) Uani 1 1 d . .
C9 C 0.8481(3) 0.20648(16) 0.46740(19) 0.0518(6) Uani 1 1 d . .
C10 C 0.7168(5) 0.1717(3) 0.5038(3) 0.0734(9) Uani 1 1 d . .
H10 H 0.6640 0.2045 0.5414 0.088 Uiso 1 1 calc R U
C11 C 0.6659(7) 0.0856(4) 0.4825(4) 0.1006(18) Uani 1 1 d . .
H11 H 0.5812 0.0608 0.5079 0.121 Uiso 1 1 calc R U
C12 C 0.7372(7) 0.0386(3) 0.4260(4) 0.1009(19) Uani 1 1 d . .
H12 H 0.7032 -0.0186 0.4139 0.121 Uiso 1 1 calc R U
C13 C 0.8592(6) 0.0746(2) 0.3866(3) 0.0840(13) Uani 1 1 d . .
H13 H 0.9047 0.0427 0.3459 0.101 Uiso 1 1 calc R U
C14 C 0.9164(4) 0.1591(2) 0.4070(2) 0.0636(8) Uani 1 1 d . .
H14 H 0.9999 0.1832 0.3801 0.076 Uiso 1 1 calc R U
C15 C 0.7776(4) 0.41647(18) 0.5612(2) 0.0587(7) Uani 1 1 d . .
C16 C 0.8779(6) 0.3973(3) 0.6404(2) 0.0730(9) Uani 1 1 d . .
H16A H 0.9834 0.4221 0.6383 0.109 Uiso 1 1 calc R U
H16B H 0.8868 0.3348 0.6480 0.109 Uiso 1 1 calc R U
H16C H 0.8273 0.4227 0.6855 0.109 Uiso 1 1 calc R U
C17 C 0.6769(4) 0.3726(2) 0.4203(2) 0.0622(7) Uani 1 1 d . .
H17A H 0.5949 0.4152 0.4315 0.075 Uiso 1 1 calc R U
H17B H 0.6234 0.3169 0.4076 0.075 Uiso 1 1 calc R U
C18 C 0.7589(3) 0.4025(2) 0.3470(2) 0.0569(7) Uani 1 1 d . .
C19 C 0.7703(6) 0.3460(3) 0.2817(3) 0.0859(13) Uani 1 1 d . .
H19 H 0.7295 0.2892 0.2840 0.103 Uiso 1 1 calc R U
C20 C 0.8428(10) 0.3736(5) 0.2126(4) 0.114(2) Uani 1 1 d . .
H20 H 0.8522 0.3348 0.1693 0.137 Uiso 1 1 calc R U
C21 C 0.8988(8) 0.4555(6) 0.2082(4) 0.125(3) Uani 1 1 d . .
H21 H 0.9440 0.4741 0.1610 0.150 Uiso 1 1 calc R U
C22 C 0.8903(7) 0.5132(4) 0.2736(4) 0.1068(19) Uani 1 1 d . .
H22 H 0.9314 0.5699 0.2707 0.128 Uiso 1 1 calc R U
C23 C 0.8203(5) 0.4860(3) 0.3429(3) 0.0774(10) Uani 1 1 d . .
H23 H 0.8148 0.5244 0.3869 0.093 Uiso 1 1 calc R U

loop_
_atom_site_aniso_label
_atom_site_aniso_U_11
_atom_site_aniso_U_22
_atom_site_aniso_U_33
_atom_site_aniso_U_23
_atom_site_aniso_U_13
_atom_site_aniso_U_12
S1 0.0419(3) 0.0725(4) 0.0544(4) -0.0191(3) -0.0049(2) 0.0118(3)
O1 0.0874(19) 0.0557(12) 0.116(2) -0.0045(13) 0.0200(17) 0.0263(12)
O2 0.0523(13) 0.176(3) 0.0532(13) -0.0146(17) 0.0133(11) 0.0129(18)
O3 0.0827(19) 0.0621(12) 0.120(2) -0.0345(15) -0.0429(18) 0.0250(12)
N2 0.0444(11) 0.0479(10) 0.0615(12) 0.0018(9) 0.0016(9) 0.0094(9)
C1 0.0447(13) 0.0590(13) 0.0468(12) -0.0018(11) 0.0013(10) 0.0070(11)
C2 0.0664(18) 0.0613(15) 0.0597(16) -0.0023(13) -0.0065(14) -0.0023(13)
C3 0.096(3) 0.071(2) 0.079(2) -0.0186(17) -0.025(2) 0.0038(19)
C4 0.125(4) 0.102(3) 0.0491(17) -0.0085(18) -0.015(2) 0.037(3)
C5 0.126(5) 0.118(4) 0.056(2) 0.020(2) 0.017(3) 0.019(3)
C6 0.079(3) 0.088(2) 0.069(2) 0.0113(19) 0.016(2) -0.009(2)
C7 0.0429(12) 0.0457(11) 0.0541(12) -0.0052(9) 0.0009(10) 0.0005(9)
C8 0.0412(11) 0.0423(10) 0.0492(12) -0.0007(8) 0.0013(9) 0.0020(9)
C9 0.0468(13) 0.0425(11) 0.0633(15) 0.0027(10) -0.0117(11) -0.0018(9)
C10 0.0593(19) 0.0726(19) 0.086(2) 0.0162(17) -0.0057(16) -0.0171(16)
C11 0.080(3) 0.089(3) 0.127(4) 0.030(3) -0.020(3) -0.042(3)
C12 0.096(3) 0.0537(17) 0.143(5) -0.001(2) -0.047(3) -0.011(2)
C13 0.085(3) 0.0577(17) 0.101(3) -0.0231(19) -0.038(2) 0.0126(18)
C14 0.0563(17) 0.0559(15) 0.0752(19) -0.0137(13) -0.0130(14) 0.0055(12)
C15 0.0602(16) 0.0447(12) 0.0728(18) 0.0014(12) 0.0148(14) 0.0044(12)
C16 0.090(3) 0.0681(17) 0.0625(17) -0.0106(15) 0.0142(17) 0.0092(17)
C17 0.0415(13) 0.0652(15) 0.078(2) 0.0083(14) -0.0068(13) 0.0052(12)
C18 0.0434(13) 0.0588(13) 0.0654(16) 0.0045(12) -0.0132(12) 0.0098(11)
C19 0.101(4) 0.075(2) 0.078(2) -0.006(2) -0.013(2) 0.017(2)
C20 0.135(5) 0.134(5) 0.073(3) -0.007(3) 0.004(3) 0.036(4)
C21 0.096(4) 0.196(8) 0.084(3) 0.051(4) 0.005(3) 0.024(4)
C22 0.075(3) 0.124(4) 0.115(4) 0.054(4) -0.023(3) -0.027(3)
C23 0.068(2) 0.076(2) 0.084(2) 0.0105(17) -0.0182(18) -0.0163(17)

loop_
_atom_type_symbol
_atom_type_description
_atom_type_scat_dispersion_real
_atom_type_scat_dispersion_imag
_atom_type_scat_source
C C 0.0033 0.0016 'International Tables Vol C Tables 4.2.6.8 and 6.1.1.4'
N N 0.0061 0.0033 'International Tables Vol C Tables 4.2.6.8 and 6.1.1.4'
O O 0.0106 0.0060 'International Tables Vol C Tables 4.2.6.8 and 6.1.1.4'
S S 0.1246 0.1234 'International Tables Vol C Tables 4.2.6.8 and 6.1.1.4'
H H 0.0000 0.0000 'International Tables Vol C Tables 4.2.6.8 and 6.1.1.4'

loop_
_geom_angle_atom_site_label_1
_geom_angle_atom_site_label_2
_geom_angle_atom_site_label_3
_geom_angle
O3 S1 O2 120.2(2)
O3 S1 C7 112.19(15)
O2 S1 C7 106.03(19)
O3 S1 C1 107.47(18)
O2 S1 C1 107.32(17)
C7 S1 C1 102.03(13)
C15 N2 C8 123.5(3)
C15 N2 C17 119.8(3)
C8 N2 C17 116.7(2)
C2 C1 C6 120.9(3)
C2 C1 S1 119.6(2)
C6 C1 S1 119.5(3)
C1 C2 C3 118.5(4)
C1 C2 H2 120.7
C3 C2 H2 120.7
C4 C3 C2 120.2(4)
C4 C3 H3 119.9
C2 C3 H3 119.9
C5 C4 C3 120.4(4)
C5 C4 H4 119.8
C3 C4 H4 119.8
C4 C5 C6 121.1(4)
C4 C5 H5 119.4
C6 C5 H5 119.4
C5 C6 C1 118.9(4)
C5 C6 H6 120.6
C1 C6 H6 120.6
C8 C7 S1 128.5(2)
C8 C7 H7 115.7
S1 C7 H7 115.7
C7 C8 N2 117.7(2)
C7 C8 C9 127.1(2)
N2 C8 C9 115.1(2)
C14 C9 C10 119.5(3)
C14 C9 C8 120.8(3)
C10 C9 C8 119.6(3)
C9 C10 C11 118.5(5)
C9 C10 H10 120.8
C11 C10 H10 120.8
C12 C11 C10 121.4(5)
C12 C11 H11 119.3
C10 C11 H11 119.3
C11 C12 C13 120.2(4)
C11 C12 H12 119.9
C13 C12 H12 119.9
C12 C13 C14 120.4(4)
C12 C13 H13 119.8
C14 C13 H13 119.8
C9 C14 C13 119.7(4)
C9 C14 H14 120.1
C13 C14 H14 120.1
O1 C15 N2 120.2(3)
O1 C15 C16 120.6(3)
N2 C15 C16 119.1(3)
C15 C16 H16A 109.5
C15 C16 H16B 109.5
H16A C16 H16B 109.5
C15 C16 H16C 109.5
H16A C16 H16C 109.5
H16B C16 H16C 109.5
N2 C17 C18 113.0(3)
N2 C17 H17A 109.0
C18 C17 H17A 109.0
N2 C17 H17B 109.0
C18 C17 H17B 109.0
H17A C17 H17B 107.8
C23 C18 C19 119.1(4)
C23 C18 C17 121.1(4)
C19 C18 C17 119.8(3)
C18 C19 C20 120.3(5)
C18 C19 H19 119.9
C20 C19 H19 119.9
C21 C20 C19 120.3(6)
C21 C20 H20 119.9
C19 C20 H20 119.9
C22 C21 C20 120.4(5)
C22 C21 H21 119.8
C20 C21 H21 119.8
C21 C22 C23 119.7(5)
C21 C22 H22 120.1
C23 C22 H22 120.1
C18 C23 C22 120.2(5)
C18 C23 H23 119.9
C22 C23 H23 119.9

loop_
_geom_bond_atom_site_label_1
_geom_bond_atom_site_label_2
_geom_bond_distance
S1 O3 1.437(3)
S1 O2 1.446(3)
S1 C7 1.752(3)
S1 C1 1.769(3)
O1 C15 1.219(4)
N2 C15 1.377(4)
N2 C8 1.426(3)
N2 C17 1.481(4)
C1 C2 1.379(5)
C1 C6 1.386(5)
C2 C3 1.393(5)
C2 H2 0.9300
C3 C4 1.383(8)
C3 H3 0.9300
C4 C5 1.341(9)
C4 H4 0.9300
C5 C6 1.384(8)
C5 H5 0.9300
C6 H6 0.9300
C7 C8 1.335(4)
C7 H7 0.9300
C8 C9 1.488(3)
C9 C14 1.384(5)
C9 C10 1.393(5)
C10 C11 1.409(7)
C10 H10 0.9300
C11 C12 1.344(10)
C11 H11 0.9300
C12 C13 1.364(8)
C12 H12 0.9300
C13 C14 1.400(5)
C13 H13 0.9300
C14 H14 0.9300
C15 C16 1.506(6)
C16 H16A 0.9600
C16 H16B 0.9600
C16 H16C 0.9600
C17 C18 1.500(5)
C17 H17A 0.9700
C17 H17B 0.9700
C18 C23 1.373(5)
C18 C19 1.379(6)
C19 C20 1.392(9)
C19 H19 0.9300
C20 C21 1.333(11)
C20 H20 0.9300
C21 C22 1.390(11)
C21 H21 0.9300
C22 C23 1.381(8)
C22 H22 0.9300
C23 H23 0.9300

loop_
_geom_torsion_atom_site_label_1
_geom_torsion_atom_site_label_2
_geom_torsion_atom_site_label_3
_geom_torsion_atom_site_label_4
_geom_torsion
O3 S1 C1 C2 155.1(3)
O2 S1 C1 C2 24.5(3)
C7 S1 C1 C2 -86.8(3)
O3 S1 C1 C6 -25.5(3)
O2 S1 C1 C6 -156.2(3)
C7 S1 C1 C6 92.6(3)
C6 C1 C2 C3 0.5(6)
S1 C1 C2 C3 179.9(3)
C1 C2 C3 C4 -1.2(6)
C2 C3 C4 C5 1.1(8)
C3 C4 C5 C6 -0.5(9)
C4 C5 C6 C1 -0.1(8)
C2 C1 C6 C5 0.1(7)
S1 C1 C6 C5 -179.3(4)
O3 S1 C7 C8 0.1(3)
O2 S1 C7 C8 133.1(3)
C1 S1 C7 C8 -114.6(3)
S1 C7 C8 N2 166.8(2)
S1 C7 C8 C9 -16.2(4)
C15 N2 C8 C7 -53.2(4)
C17 N2 C8 C7 125.0(3)
C15 N2 C8 C9 129.5(3)
C17 N2 C8 C9 -52.4(3)
C7 C8 C9 C14 -46.4(4)
N2 C8 C9 C14 130.7(3)
C7 C8 C9 C10 135.4(3)
N2 C8 C9 C10 -47.5(4)
C14 C9 C10 C11 5.1(6)
C8 C9 C10 C11 -176.7(4)
C9 C10 C11 C12 -2.5(7)
C10 C11 C12 C13 -1.5(8)
C11 C12 C13 C14 2.9(7)
C10 C9 C14 C13 -3.8(5)
C8 C9 C14 C13 178.1(3)
C12 C13 C14 C9 -0.3(5)
C8 N2 C15 O1 172.8(3)
C17 N2 C15 O1 -5.3(5)
C8 N2 C15 C16 -10.0(4)
C17 N2 C15 C16 171.9(3)
C15 N2 C17 C18 113.8(3)
C8 N2 C17 C18 -64.4(4)
N2 C17 C18 C23 -69.9(4)
N2 C17 C18 C19 111.4(4)
C23 C18 C19 C20 -0.2(6)
C17 C18 C19 C20 178.5(5)
C18 C19 C20 C21 -1.3(9)
C19 C20 C21 C22 2.1(10)
C20 C21 C22 C23 -1.3(9)
C19 C18 C23 C22 1.0(6)
C17 C18 C23 C22 -177.7(4)
C21 C22 C23 C18 -0.3(7)
